data_7022998
loop_
_publ_author_name
'Friedrich, Dirk'
'Kluge, Oliver'
'Kischel, Marcus'
'Krautscheid, Harald'

_publ_section_title
;
 Tetranuclear organometallic complexes based on 1,2-ethanedithiolate
 ligands as potential precursors for CuMS2 (M = Ga, In).
;
_journal_issue 26
_journal_name_full 'Dalton transactions (Cambridge, England : 2003)'
_journal_page_first 9613
_journal_page_last 9620
_journal_paper_doi 10.1039/c3dt50461a
_journal_volume 42
_journal_year 2013
_chemical_compound_source 'synthesis as described'
_chemical_formula_moiety 'C37 H85 Cu3 In1 P3 S4'
_chemical_formula_sum 'C37 H85 Cu3 In P3 S4'
_chemical_formula_weight 1056.64
_chemical_name_common
;
bis(mu!3$-1,2-dithiolatoethane-S,S,S',S')-di(propan-2-ido) -
tris(triisopropylphosphine)-tricopper(+1)-indium(+3)
;
_chemical_name_systematic
;
bis(\m~3~-1,2-dithiolatoethane-S,S,S',S')-di(propan-2-ido)
-tris(triisopropylphosphine)-tricopper(+1)-indium(+3)
;
_space_group_IT_number 2
_symmetry_cell_setting triclinic
_symmetry_Int_Tables_number 2
_symmetry_space_group_name_Hall '-P 1'
_symmetry_space_group_name_H-M 'P -1'
_atom_sites_solution_hydrogens geom
_atom_sites_solution_primary direct
_atom_sites_solution_secondary difmap
_audit_creation_date 2012-10-11T16:17:35-00:00
_audit_creation_method 'WinGX routine CIF_UPDATE'
_cell_angle_alpha 63.753(6)
_cell_angle_beta 69.277(6)
_cell_angle_gamma 68.494(6)
_cell_formula_units_Z 2
_cell_length_a 13.6293(11)
_cell_length_b 14.5947(12)
_cell_length_c 16.0344(13)
_cell_measurement_reflns_used 21648
_cell_measurement_temperature 180(2)
_cell_measurement_theta_max 29.26
_cell_measurement_theta_min 1.99
_cell_measurement_wavelength 0.71073
_cell_volume 2590.3(4)
_computing_cell_refinement 'STOE X-AREA'
_computing_data_reduction 'STOE X-AREA, STOE X-RED'
_computing_molecular_graphics 'DIAMOND 3.2'
_computing_publication_material
;
'WinGX publication routines'
Farrugia, L. J. (1999) WinGX, J. Appl. Cryst. 32, 837-838
;
_computing_structure_refinement
;
'SHELXL-97'
Sheldrick, G.M. (2008) Acta Cryst. A64, 112
;
_computing_structure_solution
;
'SIR-92'
Altomare, A., Cascarano, G.,
Giacovazzo, C. & Guagliardi, A. (1993) J. Appl. Cryst. 26, 343-350.
;
_diffrn_ambient_temperature 180(2)
_diffrn_detector 'image plate (34 cm diameter / schwenk)'
_diffrn_detector_area_resol_mean 6.67
_diffrn_detector_type STOE
_diffrn_measured_fraction_theta_full 0.998
_diffrn_measured_fraction_theta_max 0.998
_diffrn_measurement_device '2-circle goniometer'
_diffrn_measurement_device_type 'STOE IPDS-2T'
_diffrn_measurement_method '\w scans'
_diffrn_radiation_monochromator graphite
_diffrn_radiation_source 'fine-focus sealed tube'
_diffrn_radiation_type MoK\a
_diffrn_radiation_wavelength 0.71073
_diffrn_reflns_av_R_equivalents 0.0552
_diffrn_reflns_av_unetI/netI 0.0685
_diffrn_reflns_limit_h_max 17
_diffrn_reflns_limit_h_min -17
_diffrn_reflns_limit_k_max 18
_diffrn_reflns_limit_k_min -18
_diffrn_reflns_limit_l_max 20
_diffrn_reflns_limit_l_min -20
_diffrn_reflns_number 33761
_diffrn_reflns_theta_full 26.5
_diffrn_reflns_theta_max 26.5
_diffrn_reflns_theta_min 1.99
_diffrn_standards_number 0
_exptl_absorpt_coefficient_mu 1.92
_exptl_absorpt_correction_T_max 0.9255
_exptl_absorpt_correction_T_min 0.5411
_exptl_absorpt_correction_type numerical
_exptl_absorpt_process_details
;
Busing, W. R. & Levy, H. A. (1957) Acta Cryst. 10, 180-182.
and
Coppens, P., Leiserowitz, L. & Rabinovich, D. (1965)
Acta Cryst. 1965, 1035-1038.
;
_exptl_crystal_colour colorless
_exptl_crystal_density_diffrn 1.355
_exptl_crystal_density_method 'not measured'
_exptl_crystal_description needle
_exptl_crystal_F_000 1104
_exptl_crystal_size_max 0.55
_exptl_crystal_size_mid 0.11
_exptl_crystal_size_min 0.07
_refine_diff_density_max 0.639
_refine_diff_density_min -0.601
_refine_diff_density_rms 0.068
_refine_ls_extinction_method none
_refine_ls_goodness_of_fit_ref 0.886
_refine_ls_hydrogen_treatment constr
_refine_ls_matrix_type full
_refine_ls_number_parameters 485
_refine_ls_number_reflns 10711
_refine_ls_number_restraints 7
_refine_ls_restrained_S_all 0.886
_refine_ls_R_factor_all 0.0623
_refine_ls_R_factor_gt 0.0322
_refine_ls_shift/su_max 0.001
_refine_ls_shift/su_mean 0
_refine_ls_structure_factor_coef Fsqd
_refine_ls_weighting_details 'calc w=1/[\s^2^(Fo^2^)+(0.0192P)^2^+0.0000P] where P=(Fo^2^+2Fc^2^)/3'
_refine_ls_weighting_scheme calc
_refine_ls_wR_factor_gt 0.0532
_refine_ls_wR_factor_ref 0.0573
_reflns_number_gt 7274
_reflns_number_total 10711
_reflns_threshold_expression >2sigma(I)
_cod_data_source_file c3dt50461a.txt
_cod_data_source_block '[(iPr3PCu)3(SC2H4S)2IniPr2]'
_cod_database_code 7022998

loop_
_symmetry_equiv_pos_as_xyz
'x, y, z'
'-x, -y, -z'

loop_
_atom_site_label
_atom_site_type_symbol
_atom_site_fract_x
_atom_site_fract_y
_atom_site_fract_z
_atom_site_U_iso_or_equiv
_atom_site_adp_type
_atom_site_occupancy
_atom_site_symmetry_multiplicity
_atom_site_calc_flag
_atom_site_refinement_flags
_atom_site_disorder_assembly
_atom_site_disorder_group
C1 C 0.6617(2) 0.4010(3) 0.0553(2) 0.0304(7) Uani 1 1 d . . .
H1A H 0.6667 0.4511 -0.0116 0.036 Uiso 1 1 calc R . .
H1B H 0.6771 0.3294 0.0549 0.036 Uiso 1 1 calc R . .
C2 C 0.5470(2) 0.4290(2) 0.1131(2) 0.0277(7) Uani 1 1 d . . .
H2A H 0.5405 0.3765 0.179 0.033 Uiso 1 1 calc R . .
H2B H 0.4955 0.4253 0.0845 0.033 Uiso 1 1 calc R . .
C3 C 0.5707(2) 0.3926(3) 0.3809(2) 0.0327(7) Uani 1 1 d . A .
H3A H 0.6073 0.422 0.3129 0.039 Uiso 1 1 calc R . .
H3B H 0.5721 0.4352 0.4141 0.039 Uiso 1 1 calc R . .
C4 C 0.6326(2) 0.2790(3) 0.4246(2) 0.0328(7) Uani 1 1 d . A .
H4A H 0.5996 0.252 0.4939 0.039 Uiso 1 1 calc R . .
H4B H 0.7083 0.2777 0.4173 0.039 Uiso 1 1 calc R . .
C5 C 0.9078(3) 0.4947(4) 0.2433(5) 0.0864(18) Uani 1 1 d . . .
H5A H 0.8717 0.4474 0.2438 0.13 Uiso 1 1 calc R . .
H5B H 0.8835 0.5021 0.3058 0.13 Uiso 1 1 calc R . .
H5C H 0.9864 0.4652 0.2298 0.13 Uiso 1 1 calc R . .
C6 C 0.8800(3) 0.6013(3) 0.1673(3) 0.0501(11) Uani 1 1 d . . .
H6 H 0.9039 0.6529 0.1762 0.06 Uiso 1 1 calc R . .
C7 C 0.9383(3) 0.5963(5) 0.0675(4) 0.106(2) Uani 1 1 d . . .
H7A H 1.0168 0.5755 0.0611 0.158 Uiso 1 1 calc R . .
H7B H 0.9181 0.6658 0.0188 0.158 Uiso 1 1 calc R . .
H7C H 0.9171 0.5443 0.0588 0.158 Uiso 1 1 calc R . .
C8 C 0.7818(5) 0.8510(4) 0.0815(4) 0.100(2) Uani 1 1 d . . .
H8A H 0.8526 0.8216 0.0462 0.15 Uiso 1 1 calc R . .
H8B H 0.7887 0.8451 0.1426 0.15 Uiso 1 1 calc R . .
H8C H 0.7556 0.9254 0.0439 0.15 Uiso 1 1 calc R . .
C9 C 0.7006(4) 0.7893(3) 0.1002(3) 0.0566(11) Uani 1 1 d . . .
H9 H 0.6297 0.8238 0.1344 0.068 Uiso 1 1 calc R . .
C10 C 0.6830(4) 0.8044(4) 0.0053(3) 0.0793(15) Uani 1 1 d . . .
H10A H 0.6611 0.88 -0.0315 0.119 Uiso 1 1 calc R . .
H10B H 0.626 0.771 0.0179 0.119 Uiso 1 1 calc R . .
H10C H 0.7505 0.7719 -0.0314 0.119 Uiso 1 1 calc R . .
C11 C 0.7197(3) 0.7065(4) 0.3316(3) 0.0653(13) Uani 1 1 d . . .
H11A H 0.6973 0.7822 0.2956 0.098 Uiso 1 1 calc R . .
H11B H 0.799 0.6831 0.3175 0.098 Uiso 1 1 calc R . .
H11C H 0.6916 0.6931 0.4001 0.098 Uiso 1 1 calc R . .
C12 C 0.6741(2) 0.6452(3) 0.3024(2) 0.0382(8) Uani 1 1 d . . .
H12 H 0.6934 0.5697 0.3451 0.046 Uiso 1 1 calc R . .
C13 C 0.5489(3) 0.6805(4) 0.3246(3) 0.0560(12) Uani 1 1 d . . .
H13A H 0.5205 0.6633 0.3937 0.084 Uiso 1 1 calc R . .
H13B H 0.5213 0.6437 0.3028 0.084 Uiso 1 1 calc R . .
H13C H 0.5256 0.7568 0.2916 0.084 Uiso 1 1 calc R . .
C14 C 0.3619(4) 0.8371(3) 0.1238(4) 0.0772(15) Uani 1 1 d . . .
H14A H 0.3232 0.8502 0.0768 0.116 Uiso 1 1 calc R . .
H14B H 0.4231 0.7749 0.1253 0.116 Uiso 1 1 calc R . .
H14C H 0.3888 0.8986 0.1058 0.116 Uiso 1 1 calc R . .
C15 C 0.2848(3) 0.8180(3) 0.2224(3) 0.0548(11) Uani 1 1 d . . .
H15 H 0.3278 0.8077 0.2664 0.066 Uiso 1 1 calc R . .
C16 C 0.1905(4) 0.9180(3) 0.2246(4) 0.0815(17) Uani 1 1 d . . .
H16A H 0.2203 0.9771 0.2085 0.122 Uiso 1 1 calc R . .
H16B H 0.1427 0.9041 0.2887 0.122 Uiso 1 1 calc R . .
H16C H 0.1491 0.9359 0.1781 0.122 Uiso 1 1 calc R . .
C17 C 0.0359(3) 0.7758(4) 0.2166(4) 0.0687(14) Uani 1 1 d . . .
H17A H -0.0005 0.7913 0.1673 0.103 Uiso 1 1 calc R . .
H17B H 0.0321 0.842 0.221 0.103 Uiso 1 1 calc R . .
H17C H 0.0002 0.7313 0.2783 0.103 Uiso 1 1 calc R . .
C18 C 0.1555(3) 0.7175(3) 0.1902(3) 0.0427(9) Uani 1 1 d . . .
H18 H 0.1862 0.7642 0.1251 0.051 Uiso 1 1 calc R . .
C19 C 0.1626(3) 0.6159(3) 0.1793(3) 0.0492(10) Uani 1 1 d . . .
H19A H 0.1288 0.5689 0.2403 0.074 Uiso 1 1 calc R . .
H19B H 0.2388 0.5807 0.1601 0.074 Uiso 1 1 calc R . .
H19C H 0.1246 0.6333 0.1304 0.074 Uiso 1 1 calc R . .
C20 C 0.2171(4) 0.6832(5) 0.4513(3) 0.0770(15) Uani 1 1 d . . .
H20A H 0.1702 0.6767 0.5151 0.115 Uiso 1 1 calc R . .
H20B H 0.2382 0.7501 0.4224 0.115 Uiso 1 1 calc R . .
H20C H 0.2821 0.6244 0.4564 0.115 Uiso 1 1 calc R . .
C21 C 0.1557(3) 0.6810(4) 0.3887(3) 0.0542(11) Uani 1 1 d . . .
H21 H 0.0904 0.7421 0.3826 0.065 Uiso 1 1 calc R . .
C22 C 0.1197(3) 0.5789(4) 0.4336(3) 0.0693(14) Uani 1 1 d . . .
H22A H 0.1835 0.5187 0.4398 0.104 Uiso 1 1 calc R . .
H22B H 0.0805 0.5786 0.3931 0.104 Uiso 1 1 calc R . .
H22C H 0.0721 0.5737 0.497 0.104 Uiso 1 1 calc R . .
C23A C 0.1660(7) 0.3305(8) 0.3918(7) 0.091(4) Uani 0.548(9) 1 d PD A 1
H23A H 0.0891 0.3459 0.4237 0.137 Uiso 0.548(9) 1 calc PR A 1
H23B H 0.1752 0.3728 0.3234 0.137 Uiso 0.548(9) 1 calc PR A 1
H23C H 0.2075 0.3479 0.4194 0.137 Uiso 0.548(9) 1 calc PR A 1
C24A C 0.2074(13) 0.2120(10) 0.4059(9) 0.042(4) Uani 0.548(9) 1 d PD A 1
H24A H 0.1638 0.1947 0.3786 0.05 Uiso 0.548(9) 1 calc PR A 1
C25A C 0.1881(9) 0.1501(8) 0.5142(7) 0.097(5) Uani 0.548(9) 1 d PD A 1
H25A H 0.2421 0.1537 0.5393 0.146 Uiso 0.548(9) 1 calc PR A 1
H25B H 0.1947 0.0762 0.5268 0.146 Uiso 0.548(9) 1 calc PR A 1
H25C H 0.1153 0.1809 0.5456 0.146 Uiso 0.548(9) 1 calc PR A 1
C23B C 0.2119(8) 0.2102(13) 0.5144(7) 0.071(4) Uani 0.452(9) 1 d PD A 2
H23D H 0.1387 0.2265 0.5535 0.106 Uiso 0.452(9) 1 calc PR A 2
H23E H 0.2554 0.2508 0.5144 0.106 Uiso 0.452(9) 1 calc PR A 2
H23F H 0.2457 0.1347 0.5408 0.106 Uiso 0.452(9) 1 calc PR A 2
C24B C 0.2057(15) 0.2395(13) 0.4123(10) 0.036(4) Uani 0.452(9) 1 d PD A 2
H24B H 0.1894 0.3182 0.3823 0.044 Uiso 0.452(9) 1 calc PR A 2
C25B C 0.1119(6) 0.2065(9) 0.4114(7) 0.063(3) Uani 0.452(9) 1 d PD A 2
H25D H 0.1267 0.1293 0.4375 0.094 Uiso 0.452(9) 1 calc PR A 2
H25E H 0.1043 0.233 0.3457 0.094 Uiso 0.452(9) 1 calc PR A 2
H25F H 0.0448 0.236 0.4506 0.094 Uiso 0.452(9) 1 calc PR A 2
C26 C 0.3255(3) -0.0110(3) 0.3571(3) 0.0565(11) Uani 1 1 d . . .
H26A H 0.3555 0.0031 0.2886 0.085 Uiso 1 1 calc R . .
H26B H 0.2474 0.0215 0.3684 0.085 Uiso 1 1 calc R . .
H26C H 0.3384 -0.0873 0.392 0.085 Uiso 1 1 calc R . .
C27 C 0.3813(3) 0.0363(3) 0.3925(3) 0.0427(9) Uani 1 1 d . A .
H27 H 0.3515 0.0157 0.4631 0.051 Uiso 1 1 calc R . .
C28 C 0.5037(3) -0.0147(3) 0.3783(3) 0.0575(11) Uani 1 1 d . . .
H28A H 0.5162 -0.091 0.4139 0.086 Uiso 1 1 calc R . .
H28B H 0.5369 0.0158 0.4018 0.086 Uiso 1 1 calc R . .
H28C H 0.5363 -0.0016 0.3102 0.086 Uiso 1 1 calc R . .
C29 C 0.4583(3) 0.1937(3) 0.1574(3) 0.0471(9) Uani 1 1 d . . .
H29A H 0.4583 0.2295 0.0893 0.071 Uiso 1 1 calc R . .
H29B H 0.4819 0.1172 0.1728 0.071 Uiso 1 1 calc R . .
H29C H 0.508 0.2159 0.172 0.071 Uiso 1 1 calc R . .
C30 C 0.3429(3) 0.2227(3) 0.2173(3) 0.0390(8) Uani 1 1 d . A .
H30 H 0.2983 0.1818 0.2168 0.047 Uiso 1 1 calc R . .
C31 C 0.2900(3) 0.3424(3) 0.1728(3) 0.0530(10) Uani 1 1 d . . .
H31A H 0.3243 0.3834 0.1838 0.08 Uiso 1 1 calc R . .
H31B H 0.2124 0.3571 0.2027 0.08 Uiso 1 1 calc R . .
H31C H 0.3001 0.3623 0.104 0.08 Uiso 1 1 calc R . .
C32 C 0.8009(5) 0.0062(4) 0.2297(4) 0.100(2) Uani 1 1 d . . .
H32A H 0.7969 -0.0373 0.1993 0.15 Uiso 1 1 calc R . .
H32B H 0.7371 0.0104 0.2824 0.15 Uiso 1 1 calc R . .
H32C H 0.8666 -0.0256 0.2545 0.15 Uiso 1 1 calc R . .
C33 C 0.8038(4) 0.1125(3) 0.1592(3) 0.0673(13) Uani 1 1 d . . .
H33 H 0.7364 0.1413 0.1348 0.081 Uiso 1 1 calc R . .
C34 C 0.8998(4) 0.1161(4) 0.0722(3) 0.0862(18) Uani 1 1 d . . .
H34A H 0.967 0.0982 0.0916 0.129 Uiso 1 1 calc R . .
H34B H 0.8892 0.1871 0.0234 0.129 Uiso 1 1 calc R . .
H34C H 0.9045 0.0651 0.0458 0.129 Uiso 1 1 calc R . .
C35 C 0.9416(3) 0.0940(4) 0.3748(4) 0.094(2) Uani 1 1 d . . .
H35A H 0.9613 0.0358 0.3522 0.142 Uiso 1 1 calc R . .
H35B H 0.8736 0.0922 0.4237 0.142 Uiso 1 1 calc R . .
H35C H 0.9991 0.0869 0.4022 0.142 Uiso 1 1 calc R . .
C36 C 0.9274(3) 0.1984(3) 0.2914(3) 0.0519(10) Uani 1 1 d . . .
H36 H 0.9056 0.2566 0.3164 0.062 Uiso 1 1 calc R . .
C37 C 1.0327(3) 0.2090(4) 0.2131(3) 0.0792(16) Uani 1 1 d . . .
H37A H 1.0916 0.1956 0.2417 0.119 Uiso 1 1 calc R . .
H37B H 1.0221 0.2805 0.165 0.119 Uiso 1 1 calc R . .
H37C H 1.0513 0.1576 0.1827 0.119 Uiso 1 1 calc R . .
P1 P 0.73058(6) 0.64686(7) 0.17808(6) 0.02938(19) Uani 1 1 d . . .
P2 P 0.24502(6) 0.69166(7) 0.26753(7) 0.0330(2) Uani 1 1 d . . .
P3 P 0.34878(6) 0.18458(7) 0.34280(6) 0.03031(18) Uani 1 1 d . . .
S1 S 0.76517(6) 0.40450(6) 0.10220(6) 0.02948(18) Uani 1 1 d . . .
S2 S 0.50967(6) 0.56202(6) 0.11744(6) 0.02828(17) Uani 1 1 d . . .
S3 S 0.42822(6) 0.40359(6) 0.38914(6) 0.03137(18) Uani 1 1 d . . .
S4 S 0.63368(6) 0.19064(6) 0.37048(6) 0.03102(18) Uani 1 1 d . . .
Cu1 Cu 0.66585(3) 0.55026(3) 0.14572(3) 0.02915(9) Uani 1 1 d . . .
Cu2 Cu 0.38905(3) 0.55414(3) 0.26110(3) 0.02871(9) Uani 1 1 d . A .
Cu3 Cu 0.45615(3) 0.25881(3) 0.35616(3) 0.03071(9) Uani 1 1 d . A .
In1 In 0.797090(18) 0.218779(19) 0.227946(18) 0.03367(7) Uani 1 1 d . A .

loop_
_atom_site_aniso_label
_atom_site_aniso_U_11
_atom_site_aniso_U_22
_atom_site_aniso_U_33
_atom_site_aniso_U_23
_atom_site_aniso_U_13
_atom_site_aniso_U_12
C1 0.0353(16) 0.0313(17) 0.0279(18) -0.0150(15) -0.0063(13) -0.0074(13)
C2 0.0322(15) 0.0303(17) 0.0233(17) -0.0069(14) -0.0082(12) -0.0123(13)
C3 0.0360(17) 0.041(2) 0.0291(19) -0.0150(16) -0.0063(14) -0.0168(15)
C4 0.0321(16) 0.0378(19) 0.0297(19) -0.0112(16) -0.0102(13) -0.0082(14)
C5 0.049(2) 0.068(3) 0.154(6) -0.052(4) -0.043(3) 0.008(2)
C6 0.0327(17) 0.063(3) 0.072(3) -0.046(2) 0.0010(18) -0.0165(17)
C7 0.049(2) 0.189(6) 0.133(5) -0.132(5) 0.048(3) -0.060(3)
C8 0.181(6) 0.072(4) 0.083(4) 0.016(3) -0.069(4) -0.088(4)
C9 0.090(3) 0.043(2) 0.044(3) 0.001(2) -0.027(2) -0.033(2)
C10 0.127(4) 0.077(3) 0.047(3) 0.008(3) -0.035(3) -0.062(3)
C11 0.070(3) 0.108(4) 0.047(3) -0.048(3) 0.011(2) -0.050(3)
C12 0.0377(17) 0.051(2) 0.031(2) -0.0212(18) 0.0024(14) -0.0192(16)
C13 0.0377(19) 0.079(3) 0.061(3) -0.049(3) 0.0120(18) -0.0176(19)
C14 0.070(3) 0.041(3) 0.099(4) -0.016(3) -0.004(3) -0.018(2)
C15 0.0404(19) 0.039(2) 0.093(3) -0.032(2) -0.027(2) 0.0031(16)
C16 0.069(3) 0.042(3) 0.154(5) -0.056(3) -0.049(3) 0.011(2)
C17 0.041(2) 0.075(3) 0.117(4) -0.061(3) -0.042(2) 0.013(2)
C18 0.0378(18) 0.048(2) 0.047(2) -0.0199(19) -0.0166(16) -0.0061(16)
C19 0.044(2) 0.061(3) 0.055(3) -0.036(2) -0.0131(17) -0.0067(18)
C20 0.068(3) 0.133(5) 0.058(3) -0.058(3) -0.010(2) -0.030(3)
C21 0.0301(18) 0.093(3) 0.054(3) -0.050(3) -0.0020(17) -0.0084(19)
C22 0.051(2) 0.117(4) 0.045(3) -0.038(3) 0.010(2) -0.035(3)
C23A 0.056(5) 0.079(8) 0.085(7) -0.023(6) 0.009(5) 0.008(5)
C24A 0.034(5) 0.046(8) 0.057(7) -0.029(5) -0.006(4) -0.011(5)
C25A 0.082(7) 0.074(7) 0.066(7) -0.004(6) 0.028(6) -0.015(6)
C23B 0.059(6) 0.125(13) 0.041(6) -0.037(8) 0.006(5) -0.046(7)
C24B 0.031(5) 0.041(9) 0.044(6) -0.028(6) 0.002(4) -0.009(6)
C25B 0.039(5) 0.099(8) 0.072(7) -0.047(7) -0.001(4) -0.031(5)
C26 0.075(3) 0.031(2) 0.070(3) -0.003(2) -0.036(2) -0.0221(19)
C27 0.049(2) 0.033(2) 0.044(2) 0.0000(17) -0.0202(17) -0.0166(16)
C28 0.062(2) 0.034(2) 0.074(3) -0.010(2) -0.033(2) -0.0046(18)
C29 0.066(2) 0.049(2) 0.028(2) -0.0106(19) -0.0107(17) -0.0207(19)
C30 0.0475(19) 0.037(2) 0.037(2) -0.0036(17) -0.0176(15) -0.0205(16)
C31 0.051(2) 0.043(2) 0.052(3) 0.004(2) -0.0211(18) -0.0159(18)
C32 0.118(4) 0.059(3) 0.119(5) -0.053(4) 0.018(4) -0.036(3)
C33 0.093(3) 0.044(3) 0.053(3) -0.023(2) -0.003(2) -0.010(2)
C34 0.121(4) 0.067(3) 0.050(3) -0.037(3) 0.012(3) -0.012(3)
C35 0.047(2) 0.090(4) 0.083(4) 0.031(3) -0.029(2) -0.015(2)
C36 0.0281(17) 0.056(2) 0.051(3) 0.001(2) -0.0114(16) -0.0110(16)
C37 0.032(2) 0.093(4) 0.071(3) 0.002(3) -0.007(2) -0.016(2)
P1 0.0310(4) 0.0335(5) 0.0282(5) -0.0150(4) -0.0004(3) -0.0142(3)
P2 0.0234(4) 0.0372(5) 0.0416(5) -0.0221(4) -0.0073(3) -0.0012(3)
P3 0.0310(4) 0.0305(5) 0.0299(5) -0.0054(4) -0.0094(3) -0.0129(3)
S1 0.0251(4) 0.0291(4) 0.0322(5) -0.0117(4) -0.0025(3) -0.0077(3)
S2 0.0264(4) 0.0273(4) 0.0269(4) -0.0078(4) -0.0040(3) -0.0068(3)
S3 0.0305(4) 0.0303(4) 0.0288(5) -0.0081(4) -0.0042(3) -0.0085(3)
S4 0.0284(4) 0.0311(4) 0.0309(5) -0.0094(4) -0.0054(3) -0.0083(3)
Cu1 0.03285(19) 0.0318(2) 0.0272(2) -0.01215(18) -0.00282(16) -0.01476(16)
Cu2 0.02508(18) 0.0285(2) 0.0309(2) -0.01152(18) -0.00546(15) -0.00486(15)
Cu3 0.03255(19) 0.0344(2) 0.0271(2) -0.00702(19) -0.00713(16) -0.01521(17)
In1 0.03010(11) 0.02753(13) 0.03475(15) -0.01182(11) -0.00156(10) -0.00281(9)

loop_
_atom_type_symbol
_atom_type_description
_atom_type_scat_dispersion_real
_atom_type_scat_dispersion_imag
_atom_type_scat_source
C C 0.0033 0.0016 'International Tables Vol C Tables 4.2.6.8 and 6.1.1.4'
H H 0 0 'International Tables Vol C Tables 4.2.6.8 and 6.1.1.4'
P P 0.1023 0.0942 'International Tables Vol C Tables 4.2.6.8 and 6.1.1.4'
S S 0.1246 0.1234 'International Tables Vol C Tables 4.2.6.8 and 6.1.1.4'
Cu Cu 0.3201 1.2651 'International Tables Vol C Tables 4.2.6.8 and 6.1.1.4'
In In -0.7276 1.31 'International Tables Vol C Tables 4.2.6.8 and 6.1.1.4'

loop_
_geom_angle_atom_site_label_1
_geom_angle_atom_site_label_2
_geom_angle_atom_site_label_3
_geom_angle
C2 C1 S1 113.1(2)
C1 C2 S2 112.4(2)
C4 C3 S3 112.4(2)
C3 C4 S4 113.4(2)
C5 C6 C7 110.5(4)
C5 C6 P1 109.9(3)
C7 C6 P1 109.8(3)
C10 C9 C8 109.9(4)
C10 C9 P1 111.4(3)
C8 C9 P1 116.4(3)
C11 C12 C13 110.3(3)
C11 C12 P1 116.2(2)
C13 C12 P1 111.0(3)
C14 C15 C16 111.0(4)
C14 C15 P2 111.5(3)
C16 C15 P2 116.3(3)
C19 C18 C17 109.9(3)
C19 C18 P2 111.2(3)
C17 C18 P2 117.2(3)
C22 C21 C20 110.3(4)
C22 C21 P2 109.4(2)
C20 C21 P2 109.8(3)
C25A C24A C23A 107.0(9)
C25A C24A P3 113.8(10)
C23A C24A P3 109.3(9)
C23B C24B C25B 110.8(11)
C23B C24B P3 108.1(10)
C25B C24B P3 116.4(9)
C28 C27 C26 111.0(3)
C28 C27 P3 112.7(2)
C26 C27 P3 114.1(3)
C29 C30 C31 110.2(3)
C29 C30 P3 109.4(2)
C31 C30 P3 111.7(3)
C32 C33 C34 114.3(4)
C32 C33 In1 110.9(3)
C34 C33 In1 110.8(3)
C35 C36 C37 112.5(3)
C35 C36 In1 110.8(3)
C37 C36 In1 109.3(3)
C12 P1 C6 103.81(17)
C12 P1 C9 105.20(18)
C6 P1 C9 106.9(2)
C12 P1 Cu1 113.36(11)
C6 P1 Cu1 113.77(11)
C9 P1 Cu1 112.98(13)
C21 P2 C18 106.27(17)
C21 P2 C15 104.77(19)
C18 P2 C15 104.51(19)
C21 P2 Cu2 115.71(15)
C18 P2 Cu2 112.27(11)
C15 P2 Cu2 112.38(11)
C24A P3 C30 104.2(4)
C24A P3 C27 98.9(4)
C30 P3 C27 105.01(16)
C24A P3 C24B 13.1(6)
C30 P3 C24B 108.4(4)
C27 P3 C24B 109.0(5)
C24A P3 Cu3 116.7(4)
C30 P3 Cu3 113.34(11)
C27 P3 Cu3 116.81(12)
C24B P3 Cu3 104.1(4)
C1 S1 Cu1 96.87(9)
C1 S1 In1 100.59(11)
Cu1 S1 In1 121.12(3)
C2 S2 Cu1 97.13(10)
C2 S2 Cu2 105.70(10)
Cu1 S2 Cu2 102.81(4)
C3 S3 Cu3 98.20(10)
C3 S3 Cu2 102.12(11)
Cu3 S3 Cu2 110.40(4)
C4 S4 Cu3 97.06(10)
C4 S4 In1 100.81(10)
Cu3 S4 In1 123.62(4)
P1 Cu1 S2 137.41(3)
P1 Cu1 S1 126.35(3)
S2 Cu1 S1 95.50(3)
P2 Cu2 S2 118.90(4)
P2 Cu2 S3 125.06(3)
S2 Cu2 S3 116.03(3)
P3 Cu3 S3 134.32(3)
P3 Cu3 S4 129.38(3)
S3 Cu3 S4 95.32(3)
C36 In1 C33 123.61(18)
C36 In1 S1 108.10(10)
C33 In1 S1 105.46(13)
C36 In1 S4 104.08(10)
C33 In1 S4 102.70(12)
S1 In1 S4 112.95(3)

loop_
_geom_bond_atom_site_label_1
_geom_bond_atom_site_label_2
_geom_bond_distance
C1 C2 1.521(4)
C1 S1 1.843(3)
C2 S2 1.844(3)
C3 C4 1.523(5)
C3 S3 1.849(3)
C4 S4 1.840(3)
C5 C6 1.506(7)
C6 C7 1.536(6)
C6 P1 1.865(3)
C8 C9 1.543(6)
C9 C10 1.532(6)
C9 P1 1.868(4)
C11 C12 1.545(5)
C12 C13 1.546(5)
C12 P1 1.858(3)
C14 C15 1.527(6)
C15 C16 1.557(5)
C15 P2 1.868(4)
C17 C18 1.540(5)
C18 C19 1.534(5)
C18 P2 1.868(4)
C20 C21 1.533(6)
C21 C22 1.522(6)
C21 P2 1.865(4)
C23A C24A 1.546(11)
C24A C25A 1.538(11)
C24A P3 1.819(16)
C23B C24B 1.523(12)
C24B C25B 1.527(13)
C24B P3 1.948(18)
C26 C27 1.554(5)
C27 C28 1.537(5)
C27 P3 1.880(3)
C29 C30 1.542(5)
C30 C31 1.556(5)
C30 P3 1.859(4)
C32 C33 1.466(7)
C33 C34 1.535(6)
C33 In1 2.228(4)
C35 C36 1.520(6)
C36 C37 1.542(5)
C36 In1 2.214(4)
P1 Cu1 2.2176(9)
P2 Cu2 2.2457(9)
P3 Cu3 2.2250(9)
S1 Cu1 2.3191(8)
S1 In1 2.5542(9)
S2 Cu1 2.2611(9)
S2 Cu2 2.2905(8)
S3 Cu3 2.2684(9)
S3 Cu2 2.2920(10)
S4 Cu3 2.3071(9)
S4 In1 2.5672(8)
